data_4073384
loop_
_publ_author_name
'Zhang, Dao'

_publ_section_title
;
 Unexpected Binuclear Bis(phenolato) Titanium (IV) {[(L)Ti(Ph)]2(\m-OEt)2}
 Assisted by Carbon&#x2212;Oxygen Bond Cleavage and
 Alkali-Metal-Containing Titanium(III) Complexes [Ti(L)2&#x00B7;M(solv)2]
 (M = Li, Na, K; solv = THF, DME)
;
_journal_issue 16
_journal_name_full Organometallics
_journal_page_first 4072
_journal_paper_doi 10.1021/om700298f
_journal_volume 26
_journal_year 2007
_chemical_formula_sum 'C54 H80 K O8 Ti'
_chemical_formula_weight 944.18
_chemical_name_systematic
; 
 ? 
;
_space_group_IT_number 14
_symmetry_cell_setting monoclinic
_symmetry_space_group_name_Hall '-P 2yab'
_symmetry_space_group_name_H-M 'P 1 21/a 1'
_atom_sites_solution_hydrogens geom
_atom_sites_solution_primary direct
_atom_sites_solution_secondary difmap
_audit_creation_method SHELXL-97
_cell_angle_alpha 90.00
_cell_angle_beta 97.077(2)
_cell_angle_gamma 90.00
_cell_formula_units_Z 4
_cell_length_a 16.2073(5)
_cell_length_b 16.3911(5)
_cell_length_c 20.6690(7)
_cell_measurement_reflns_used 16718
_cell_measurement_temperature 123(2)
_cell_measurement_theta_max 27.5
_cell_measurement_theta_min 3.0
_cell_volume 5449.0(3)
_computing_structure_refinement 'SHELXL-97 (Sheldrick, 1997)'
_computing_structure_solution 'SHELXS-97 (Sheldrick, 1990)'
_diffrn_ambient_temperature 123(1)
_diffrn_measured_fraction_theta_full 0.989
_diffrn_measured_fraction_theta_max 0.989
_diffrn_measurement_device_type 'Rigaku Saturn'
_diffrn_measurement_method \w
_diffrn_radiation_monochromator graphite
_diffrn_radiation_source 'fine-focus sealed tube'
_diffrn_radiation_type MoK\a
_diffrn_radiation_wavelength 0.71070
_diffrn_reflns_av_R_equivalents 0.0000
_diffrn_reflns_av_sigmaI/netI 0.0660
_diffrn_reflns_limit_h_max 19
_diffrn_reflns_limit_h_min 0
_diffrn_reflns_limit_k_max 19
_diffrn_reflns_limit_k_min 0
_diffrn_reflns_limit_l_max 24
_diffrn_reflns_limit_l_min -24
_diffrn_reflns_number 9514
_diffrn_reflns_theta_full 25.01
_diffrn_reflns_theta_max 25.01
_diffrn_reflns_theta_min 3.01
_exptl_absorpt_coefficient_mu 0.282
_exptl_absorpt_correction_T_max 0.9724
_exptl_absorpt_correction_T_min 0.9670
_exptl_absorpt_correction_type multi-scan
_exptl_absorpt_process_details 'Jacobson, R. (1998) Private communication'
_exptl_crystal_colour blue-green
_exptl_crystal_density_diffrn 1.151
_exptl_crystal_density_method 'not measured'
_exptl_crystal_description block
_exptl_crystal_F_000 2036
_exptl_crystal_size_max 0.25
_exptl_crystal_size_mid 0.10
_exptl_crystal_size_min 0.10
_refine_diff_density_max 1.073
_refine_diff_density_min -0.475
_refine_diff_density_rms 0.118
_refine_ls_extinction_coef 0.0020(6)
_refine_ls_extinction_expression Fc^*^=kFc[1+0.001xFc^2^\l^3^/sin(2\q)]^-1/4^
_refine_ls_extinction_method SHELXL
_refine_ls_goodness_of_fit_ref 1.169
_refine_ls_hydrogen_treatment mixed
_refine_ls_matrix_type full
_refine_ls_number_parameters 598
_refine_ls_number_reflns 9514
_refine_ls_number_restraints 0
_refine_ls_restrained_S_all 1.169
_refine_ls_R_factor_all 0.1562
_refine_ls_R_factor_gt 0.1468
_refine_ls_shift/su_max 0.006
_refine_ls_shift/su_mean 0.000
_refine_ls_structure_factor_coef Fsqd
_refine_ls_weighting_details 'calc w=1/[\s^2^(Fo^2^)+(0.0737P)^2^+69.1040P] where P=(Fo^2^+2Fc^2^)/3'
_refine_ls_weighting_scheme calc
_refine_ls_wR_factor_gt 0.3321
_refine_ls_wR_factor_ref 0.3377
_reflns_number_gt 8626
_reflns_number_total 9514
_reflns_threshold_expression >2sigma(I)
_cod_data_source_file om700298f-file005.cif
_cod_data_source_block crystals
_cod_database_code 4073384

loop_
_symmetry_equiv_pos_as_xyz
'x, y, z'
'-x+1/2, y+1/2, -z'
'-x, -y, -z'
'x-1/2, -y-1/2, z'

loop_
_atom_site_label
_atom_site_type_symbol
_atom_site_fract_x
_atom_site_fract_y
_atom_site_fract_z
_atom_site_U_iso_or_equiv
_atom_site_adp_type
_atom_site_occupancy
_atom_site_symmetry_multiplicity
_atom_site_calc_flag
_atom_site_refinement_flags
Ti1 Ti 0.86597(9) 0.49311(8) 0.24591(7) 0.0241(4) Uani 1 1 d .
K2 K 1.10003(11) 0.46701(11) 0.25929(9) 0.0327(5) Uani 1 1 d .
O1 O 0.9553(3) 0.5520(3) 0.2110(3) 0.0272(12) Uani 1 1 d .
O2 O 0.8061(3) 0.5560(3) 0.2999(3) 0.0327(13) Uani 1 1 d .
O3 O 0.9480(3) 0.4220(3) 0.2950(3) 0.0280(12) Uani 1 1 d .
O4 O 0.7977(3) 0.4344(3) 0.1823(3) 0.0297(13) Uani 1 1 d .
O5 O 1.2215(5) 0.4908(6) 0.3609(4) 0.078(3) Uani 1 1 d .
O6 O 1.1782(6) 0.6183(5) 0.2718(6) 0.092(3) Uani 1 1 d .
O7 O 1.1458(3) 0.3005(4) 0.2564(3) 0.0361(14) Uani 1 1 d .
O8 O 1.2133(4) 0.4194(4) 0.1753(3) 0.0426(16) Uani 1 1 d .
C1 C 0.9476(4) 0.6339(4) 0.2003(4) 0.0222(16) Uani 1 1 d .
C2 C 0.9451(4) 0.6666(4) 0.1371(4) 0.0230(16) Uani 1 1 d .
C3 C 0.9367(5) 0.7502(5) 0.1298(4) 0.0265(17) Uani 1 1 d .
H3 H 0.9350 0.7723 0.0882 0.032 Uiso 1 1 calc R
C4 C 0.9305(5) 0.8032(5) 0.1821(4) 0.0321(19) Uani 1 1 d .
C5 C 0.9326(5) 0.7692(5) 0.2436(4) 0.0297(18) Uani 1 1 d .
H5 H 0.9264 0.8028 0.2789 0.036 Uiso 1 1 calc R
C6 C 0.9440(5) 0.6844(4) 0.2539(4) 0.0238(16) Uani 1 1 d .
C7 C 0.9527(5) 0.6530(5) 0.3242(4) 0.0287(18) Uani 1 1 d .
H7A H 0.9659 0.5953 0.3239 0.034 Uiso 1 1 calc R
H7B H 0.9994 0.6806 0.3488 0.034 Uiso 1 1 calc R
C8 C 0.8778(5) 0.6642(5) 0.3592(4) 0.0253(17) Uani 1 1 d .
C9 C 0.8806(6) 0.7230(5) 0.4078(4) 0.0340(19) Uani 1 1 d .
H9 H 0.9282 0.7547 0.4170 0.041 Uiso 1 1 calc R
C10 C 0.8139(5) 0.7356(5) 0.4431(4) 0.0341(19) Uani 1 1 d .
C11 C 0.7427(6) 0.6896(6) 0.4257(4) 0.039(2) Uani 1 1 d .
H11 H 0.6971 0.6987 0.4480 0.046 Uiso 1 1 calc R
C12 C 0.7354(5) 0.6301(5) 0.3763(4) 0.0279(18) Uani 1 1 d .
C13 C 0.8061(5) 0.6163(5) 0.3450(4) 0.0264(17) Uani 1 1 d .
C14 C 0.9537(5) 0.6119(5) 0.0770(4) 0.0278(17) Uani 1 1 d .
C15 C 0.8809(6) 0.5509(5) 0.0670(4) 0.039(2) Uani 1 1 d .
H15A H 0.8292 0.5802 0.0614 0.059 Uiso 1 1 calc R
H15B H 0.8826 0.5160 0.1044 0.059 Uiso 1 1 calc R
H15C H 0.8855 0.5185 0.0289 0.059 Uiso 1 1 calc R
C16 C 1.0366(5) 0.5648(6) 0.0868(4) 0.037(2) Uani 1 1 d .
H16A H 1.0428 0.5340 0.0482 0.056 Uiso 1 1 calc R
H16B H 1.0368 0.5284 0.1232 0.056 Uiso 1 1 calc R
H16C H 1.0819 0.6027 0.0952 0.056 Uiso 1 1 calc R
C17 C 0.9533(6) 0.6597(5) 0.0140(4) 0.037(2) Uani 1 1 d .
H17A H 0.9649 0.6235 -0.0202 0.056 Uiso 1 1 calc R
H17B H 0.9950 0.7015 0.0197 0.056 Uiso 1 1 calc R
H17C H 0.8996 0.6842 0.0027 0.056 Uiso 1 1 calc R
C18 C 0.9199(7) 0.8932(5) 0.1702(5) 0.052(3) Uani 1 1 d .
H18A H 0.8979 0.9180 0.2066 0.078 Uiso 1 1 calc R
H18B H 0.8822 0.9021 0.1313 0.078 Uiso 1 1 calc R
H18C H 0.9728 0.9172 0.1653 0.078 Uiso 1 1 calc R
C19 C 0.8194(6) 0.7950(6) 0.4995(5) 0.046(2) Uani 1 1 d .
H19A H 0.7665 0.8211 0.5004 0.068 Uiso 1 1 calc R
H19B H 0.8609 0.8355 0.4943 0.068 Uiso 1 1 calc R
H19C H 0.8343 0.7661 0.5397 0.068 Uiso 1 1 calc R
C20 C 0.6536(5) 0.5825(5) 0.3590(4) 0.0334(19) Uani 1 1 d .
C21 C 0.5844(6) 0.6125(6) 0.3970(6) 0.051(3) Uani 1 1 d .
H21A H 0.5327 0.5876 0.3797 0.077 Uiso 1 1 calc R
H21B H 0.5795 0.6707 0.3931 0.077 Uiso 1 1 calc R
H21C H 0.5973 0.5980 0.4422 0.077 Uiso 1 1 calc R
C22 C 0.6667(6) 0.4919(5) 0.3729(5) 0.043(2) Uani 1 1 d .
H22A H 0.6910 0.4845 0.4173 0.064 Uiso 1 1 calc R
H22B H 0.7032 0.4698 0.3441 0.064 Uiso 1 1 calc R
H22C H 0.6141 0.4642 0.3661 0.064 Uiso 1 1 calc R
C23 C 0.6226(6) 0.5946(6) 0.2856(5) 0.042(2) Uani 1 1 d .
H23A H 0.5713 0.5657 0.2747 0.063 Uiso 1 1 calc R
H23B H 0.6635 0.5739 0.2600 0.063 Uiso 1 1 calc R
H23C H 0.6140 0.6517 0.2767 0.063 Uiso 1 1 calc R
C24 C 0.9398(5) 0.3389(4) 0.2960(4) 0.0259(17) Uani 1 1 d .
C25 C 0.9351(4) 0.2964(5) 0.3545(4) 0.0239(16) Uani 1 1 d .
C26 C 0.9305(5) 0.2116(5) 0.3510(4) 0.0309(19) Uani 1 1 d .
H26 H 0.9282 0.1826 0.3894 0.037 Uiso 1 1 calc R
C27 C 0.9293(5) 0.1678(5) 0.2928(5) 0.033(2) Uani 1 1 d .
C28 C 0.9333(5) 0.2112(5) 0.2372(4) 0.0282(18) Uani 1 1 d .
H28 H 0.9340 0.1833 0.1981 0.034 Uiso 1 1 calc R
C29 C 0.9365(5) 0.2970(5) 0.2369(4) 0.0272(17) Uani 1 1 d .
C30 C 0.9427(5) 0.3387(5) 0.1715(4) 0.0259(17) Uani 1 1 d .
H30A H 0.9573 0.3955 0.1796 0.031 Uiso 1 1 calc R
H30B H 0.9875 0.3136 0.1516 0.031 Uiso 1 1 calc R
C31 C 0.8642(5) 0.3352(5) 0.1234(4) 0.0269(17) Uani 1 1 d .
C32 C 0.8630(5) 0.2851(5) 0.0684(4) 0.0295(18) Uani 1 1 d .
H32 H 0.9090 0.2529 0.0633 0.035 Uiso 1 1 calc R
C33 C 0.7949(5) 0.2829(5) 0.0218(4) 0.0319(19) Uani 1 1 d .
C34 C 0.7247(5) 0.3276(5) 0.0326(4) 0.0319(19) Uani 1 1 d .
H34 H 0.6775 0.3232 0.0023 0.038 Uiso 1 1 calc R
C35 C 0.7214(5) 0.3780(5) 0.0860(4) 0.0281(17) Uani 1 1 d .
C36 C 0.7942(5) 0.3817(5) 0.1309(4) 0.0265(17) Uani 1 1 d .
C37 C 0.9383(5) 0.3412(5) 0.4192(4) 0.0322(19) Uani 1 1 d .
C38 C 0.8644(6) 0.4010(6) 0.4188(4) 0.044(2) Uani 1 1 d .
H38A H 0.8667 0.4407 0.3849 0.066 Uiso 1 1 calc R
H38B H 0.8675 0.4281 0.4602 0.066 Uiso 1 1 calc R
H38C H 0.8131 0.3712 0.4110 0.066 Uiso 1 1 calc R
C39 C 1.0197(6) 0.3880(6) 0.4360(4) 0.040(2) Uani 1 1 d .
H39A H 1.0652 0.3501 0.4422 0.060 Uiso 1 1 calc R
H39B H 1.0175 0.4186 0.4753 0.060 Uiso 1 1 calc R
H39C H 1.0277 0.4245 0.4010 0.060 Uiso 1 1 calc R
C40 C 0.9301(6) 0.2812(6) 0.4760(5) 0.044(2) Uani 1 1 d .
H40A H 0.8780 0.2529 0.4681 0.066 Uiso 1 1 calc R
H40B H 0.9324 0.3111 0.5161 0.066 Uiso 1 1 calc R
H40C H 0.9748 0.2425 0.4789 0.066 Uiso 1 1 calc R
C41 C 0.9246(6) 0.0760(5) 0.2932(6) 0.047(3) Uani 1 1 d .
H41A H 0.8726 0.0587 0.2701 0.071 Uiso 1 1 calc R
H41B H 0.9289 0.0569 0.3374 0.071 Uiso 1 1 calc R
H41C H 0.9695 0.0538 0.2724 0.071 Uiso 1 1 calc R
C42 C 0.7955(7) 0.2322(6) -0.0404(5) 0.049(3) Uani 1 1 d .
H42A H 0.8478 0.2393 -0.0571 0.073 Uiso 1 1 calc R
H42B H 0.7513 0.2500 -0.0725 0.073 Uiso 1 1 calc R
H42C H 0.7879 0.1757 -0.0307 0.073 Uiso 1 1 calc R
C43 C 0.6412(5) 0.4245(5) 0.0960(4) 0.0336(19) Uani 1 1 d .
C44 C 0.5686(6) 0.4043(6) 0.0428(5) 0.045(2) Uani 1 1 d .
H44A H 0.5568 0.3469 0.0437 0.067 Uiso 1 1 calc R
H44B H 0.5837 0.4188 0.0008 0.067 Uiso 1 1 calc R
H44C H 0.5202 0.4345 0.0509 0.067 Uiso 1 1 calc R
C45 C 0.6127(5) 0.4044(5) 0.1624(5) 0.037(2) Uani 1 1 d .
H45A H 0.5986 0.3476 0.1638 0.056 Uiso 1 1 calc R
H45B H 0.5648 0.4367 0.1684 0.056 Uiso 1 1 calc R
H45C H 0.6567 0.4163 0.1965 0.056 Uiso 1 1 calc R
C46 C 0.6575(6) 0.5165(5) 0.0907(5) 0.042(2) Uani 1 1 d .
H46A H 0.6087 0.5462 0.0985 0.062 Uiso 1 1 calc R
H46B H 0.6710 0.5289 0.0479 0.062 Uiso 1 1 calc R
H46C H 0.7031 0.5319 0.1226 0.062 Uiso 1 1 calc R
C47 C 1.2547(9) 0.5711(9) 0.3680(8) 0.088(5) Uani 1 1 d .
H47A H 1.2256 0.6003 0.3992 0.105 Uiso 1 1 calc R
H47B H 1.3127 0.5673 0.3862 0.105 Uiso 1 1 calc R
C48 C 1.2494(12) 0.6161(12) 0.3112(9) 0.126(8) Uani 1 1 d .
H48A H 1.2642 0.6719 0.3231 0.152 Uiso 1 1 calc R
H48B H 1.2918 0.5957 0.2860 0.152 Uiso 1 1 calc R
C49 C 1.2380(9) 0.4410(10) 0.4178(7) 0.090(5) Uani 1 1 d .
H49A H 1.2970 0.4349 0.4287 0.135 Uiso 1 1 calc R
H49B H 1.2131 0.3884 0.4094 0.135 Uiso 1 1 calc R
H49C H 1.2151 0.4664 0.4535 0.135 Uiso 1 1 calc R
C50 C 1.1702(9) 0.6820(7) 0.2237(8) 0.087(5) Uani 1 1 d .
H50A H 1.1891 0.7326 0.2438 0.130 Uiso 1 1 calc R
H50B H 1.1130 0.6872 0.2057 0.130 Uiso 1 1 calc R
H50C H 1.2032 0.6689 0.1896 0.130 Uiso 1 1 calc R
C51 C 1.2206(6) 0.2899(6) 0.2276(5) 0.040(2) Uani 1 1 d .
H51A H 1.2299 0.2322 0.2209 0.048 Uiso 1 1 calc R
H51B H 1.2672 0.3107 0.2570 0.048 Uiso 1 1 calc R
C52 C 1.2160(6) 0.3330(6) 0.1649(5) 0.042(2) Uani 1 1 d .
H52A H 1.2641 0.3194 0.1434 0.051 Uiso 1 1 calc R
H52B H 1.1666 0.3159 0.1368 0.051 Uiso 1 1 calc R
C53 C 1.1445(6) 0.2481(6) 0.3105(5) 0.043(2) Uani 1 1 d .
H53A H 1.1458 0.1924 0.2963 0.065 Uiso 1 1 calc R
H53B H 1.0947 0.2575 0.3302 0.065 Uiso 1 1 calc R
H53C H 1.1921 0.2587 0.3418 0.065 Uiso 1 1 calc R
C54 C 1.2318(6) 0.4629(6) 0.1201(5) 0.049(2) Uani 1 1 d .
H54A H 1.2871 0.4496 0.1114 0.074 Uiso 1 1 calc R
H54B H 1.2281 0.5204 0.1280 0.074 Uiso 1 1 calc R
H54C H 1.1928 0.4482 0.0831 0.074 Uiso 1 1 calc R

loop_
_atom_site_aniso_label
_atom_site_aniso_U_11
_atom_site_aniso_U_22
_atom_site_aniso_U_33
_atom_site_aniso_U_23
_atom_site_aniso_U_13
_atom_site_aniso_U_12
Ti1 0.0286(7) 0.0160(7) 0.0284(8) -0.0022(6) 0.0065(6) 0.0011(6)
K2 0.0280(9) 0.0285(10) 0.0417(11) -0.0057(8) 0.0048(8) -0.0003(7)
O1 0.032(3) 0.012(2) 0.038(3) 0.004(2) 0.005(2) 0.000(2)
O2 0.034(3) 0.029(3) 0.037(3) -0.010(3) 0.011(3) 0.001(2)
O3 0.039(3) 0.012(3) 0.034(3) 0.004(2) 0.008(2) 0.001(2)
O4 0.029(3) 0.025(3) 0.035(3) -0.002(2) 0.003(2) -0.003(2)
O5 0.070(6) 0.103(7) 0.054(5) 0.000(5) -0.016(4) -0.036(5)
O6 0.078(6) 0.044(5) 0.142(9) -0.010(6) -0.036(6) -0.019(4)
O7 0.027(3) 0.037(3) 0.046(4) -0.001(3) 0.012(3) 0.005(3)
O8 0.050(4) 0.032(3) 0.049(4) -0.004(3) 0.018(3) 0.001(3)
C1 0.017(4) 0.017(4) 0.031(4) 0.001(3) -0.003(3) 0.002(3)
C2 0.019(4) 0.019(4) 0.030(4) -0.007(3) -0.001(3) -0.003(3)
C3 0.025(4) 0.021(4) 0.032(4) 0.001(3) -0.002(3) -0.005(3)
C4 0.033(5) 0.020(4) 0.042(5) 0.001(4) 0.001(4) -0.004(3)
C5 0.034(4) 0.018(4) 0.036(5) -0.010(3) -0.003(4) -0.003(3)
C6 0.022(4) 0.018(4) 0.031(4) 0.001(3) 0.002(3) -0.004(3)
C7 0.028(4) 0.026(4) 0.031(4) 0.000(3) -0.002(3) -0.004(3)
C8 0.026(4) 0.022(4) 0.029(4) 0.005(3) 0.004(3) 0.003(3)
C9 0.045(5) 0.027(4) 0.029(4) -0.003(4) 0.000(4) 0.003(4)
C10 0.038(5) 0.029(4) 0.037(5) -0.003(4) 0.012(4) 0.007(4)
C11 0.037(5) 0.037(5) 0.043(5) -0.001(4) 0.011(4) 0.005(4)
C12 0.030(4) 0.020(4) 0.036(4) 0.000(3) 0.013(4) 0.009(3)
C13 0.034(4) 0.021(4) 0.023(4) 0.002(3) 0.000(3) 0.001(3)
C14 0.033(4) 0.023(4) 0.027(4) -0.001(3) 0.002(3) 0.002(3)
C15 0.056(6) 0.028(5) 0.035(5) -0.004(4) 0.013(4) -0.011(4)
C16 0.034(5) 0.036(5) 0.042(5) -0.007(4) 0.009(4) 0.010(4)
C17 0.044(5) 0.031(5) 0.038(5) 0.005(4) 0.010(4) -0.003(4)
C18 0.071(7) 0.024(5) 0.060(7) -0.005(5) 0.004(6) 0.007(5)
C19 0.040(5) 0.054(6) 0.043(5) -0.016(5) 0.007(4) 0.002(5)
C20 0.027(4) 0.031(5) 0.044(5) 0.001(4) 0.009(4) 0.000(4)
C21 0.038(5) 0.042(6) 0.075(7) -0.010(5) 0.015(5) 0.004(4)
C22 0.037(5) 0.033(5) 0.060(6) -0.002(5) 0.007(4) -0.002(4)
C23 0.029(5) 0.041(5) 0.057(6) 0.002(5) 0.003(4) 0.000(4)
C24 0.020(4) 0.016(4) 0.043(5) 0.007(3) 0.011(3) 0.000(3)
C25 0.017(4) 0.022(4) 0.033(4) 0.014(3) 0.003(3) 0.005(3)
C26 0.022(4) 0.027(4) 0.044(5) 0.013(4) 0.009(4) 0.004(3)
C27 0.023(4) 0.018(4) 0.057(6) 0.004(4) 0.000(4) 0.002(3)
C28 0.020(4) 0.021(4) 0.043(5) -0.003(4) 0.004(3) 0.002(3)
C29 0.017(4) 0.030(4) 0.035(4) 0.005(4) 0.007(3) 0.000(3)
C30 0.019(4) 0.027(4) 0.031(4) 0.001(3) 0.005(3) 0.001(3)
C31 0.026(4) 0.022(4) 0.033(4) -0.005(3) 0.005(3) -0.005(3)
C32 0.035(5) 0.020(4) 0.035(5) 0.000(3) 0.009(4) 0.001(3)
C33 0.039(5) 0.025(4) 0.034(5) -0.010(4) 0.013(4) -0.008(4)
C34 0.033(5) 0.022(4) 0.040(5) 0.001(4) 0.001(4) -0.008(3)
C35 0.027(4) 0.022(4) 0.034(4) -0.004(3) -0.001(3) -0.005(3)
C36 0.028(4) 0.022(4) 0.031(4) 0.000(3) 0.009(3) -0.002(3)
C37 0.029(4) 0.034(5) 0.034(5) 0.011(4) 0.005(4) 0.009(4)
C38 0.054(6) 0.047(6) 0.035(5) 0.013(4) 0.022(4) 0.019(5)
C39 0.049(6) 0.042(5) 0.030(5) 0.007(4) 0.010(4) 0.003(4)
C40 0.039(5) 0.052(6) 0.043(5) 0.015(5) 0.014(4) 0.010(4)
C41 0.037(5) 0.018(4) 0.084(8) -0.003(5) -0.001(5) -0.001(4)
C42 0.058(6) 0.051(6) 0.038(5) -0.023(5) 0.009(5) -0.007(5)
C43 0.032(5) 0.027(4) 0.040(5) 0.000(4) -0.001(4) -0.004(3)
C44 0.037(5) 0.043(5) 0.052(6) -0.014(5) -0.001(4) 0.002(4)
C45 0.034(5) 0.028(4) 0.052(6) 0.004(4) 0.014(4) 0.004(4)
C46 0.040(5) 0.035(5) 0.049(6) -0.002(4) -0.001(4) 0.005(4)
C47 0.067(9) 0.079(10) 0.107(12) -0.033(9) -0.030(8) -0.022(7)
C48 0.138(16) 0.140(17) 0.092(12) 0.018(12) -0.022(11) -0.095(14)
C49 0.073(9) 0.116(13) 0.076(9) 0.022(9) -0.011(7) -0.006(9)
C50 0.072(9) 0.042(7) 0.143(14) -0.013(8) -0.002(9) -0.020(6)
C51 0.037(5) 0.037(5) 0.048(5) -0.001(4) 0.015(4) 0.000(4)
C52 0.043(5) 0.036(5) 0.050(6) -0.004(4) 0.016(4) 0.006(4)
C53 0.042(5) 0.042(6) 0.046(6) 0.007(4) 0.006(4) 0.001(4)
C54 0.047(6) 0.049(6) 0.053(6) -0.003(5) 0.010(5) -0.003(5)

loop_
_atom_type_symbol
_atom_type_description
_atom_type_scat_dispersion_real
_atom_type_scat_dispersion_imag
_atom_type_scat_source
C C 0.0033 0.0016 'International Tables Vol C Tables 4.2.6.8 and 6.1.1.4'
H H 0.0000 0.0000 'International Tables Vol C Tables 4.2.6.8 and 6.1.1.4'
O O 0.0106 0.0060 'International Tables Vol C Tables 4.2.6.8 and 6.1.1.4'
K K 0.2009 0.2494 'International Tables Vol C Tables 4.2.6.8 and 6.1.1.4'
Ti Ti 0.2776 0.4457 'International Tables Vol C Tables 4.2.6.8 and 6.1.1.4'

loop_
_geom_angle_atom_site_label_1
_geom_angle_atom_site_label_2
_geom_angle_atom_site_label_3
_geom_angle
O2 Ti1 O4 113.3(3)
O2 Ti1 O1 114.2(2)
O4 Ti1 O1 113.2(2)
O2 Ti1 O3 112.8(3)
O4 Ti1 O3 111.3(2)
O1 Ti1 O3 89.9(2)
O2 Ti1 K2 127.21(19)
O4 Ti1 K2 119.43(18)
O1 Ti1 K2 45.72(16)
O3 Ti1 K2 44.34(16)
O5 K2 O3 114.6(2)
O5 K2 O6 61.5(3)
O3 K2 O6 128.7(3)
O5 K2 O8 92.9(3)
O3 K2 O8 140.36(18)
O6 K2 O8 88.9(3)
O5 K2 O1 134.2(3)
O3 K2 O1 59.48(15)
O6 K2 O1 86.7(2)
O8 K2 O1 120.22(19)
O5 K2 O7 89.3(3)
O3 K2 O7 89.61(16)
O6 K2 O7 138.0(2)
O8 K2 O7 61.49(18)
O1 K2 O7 132.94(17)
O5 K2 C24 113.8(2)
O3 K2 C24 21.43(16)
O6 K2 C24 149.0(3)
O8 K2 C24 122.06(19)
O1 K2 C24 76.36(17)
O7 K2 C24 68.23(17)
O5 K2 C48 42.2(4)
O3 K2 C48 135.2(4)
O6 K2 C48 20.4(4)
O8 K2 C48 84.4(4)
O1 K2 C48 106.2(4)
O7 K2 C48 120.3(4)
C24 K2 C48 148.7(3)
O5 K2 Ti1 131.4(2)
O3 K2 Ti1 29.70(11)
O6 K2 Ti1 110.2(2)
O8 K2 Ti1 135.67(15)
O1 K2 Ti1 29.86(11)
O7 K2 Ti1 111.70(13)
C24 K2 Ti1 47.20(13)
C48 K2 Ti1 126.1(4)
C1 O1 Ti1 119.4(5)
C1 O1 K2 127.0(4)
Ti1 O1 K2 104.4(2)
C13 O2 Ti1 148.4(5)
C24 O3 Ti1 122.7(5)
C24 O3 K2 111.2(4)
Ti1 O3 K2 106.0(2)
C36 O4 Ti1 146.5(5)
C47 O5 C49 114.4(11)
C47 O5 K2 116.1(8)
C49 O5 K2 126.7(8)
C48 O6 C50 116.1(11)
C48 O6 K2 112.6(10)
C50 O6 K2 125.7(7)
C53 O7 C51 110.6(7)
C53 O7 K2 122.7(5)
C51 O7 K2 111.4(5)
C54 O8 C52 111.3(7)
C54 O8 K2 125.8(6)
C52 O8 K2 113.9(5)
O1 C1 C6 117.9(7)
O1 C1 C2 121.1(7)
C6 C1 C2 120.9(7)
C3 C2 C1 118.0(7)
C3 C2 C14 120.2(7)
C1 C2 C14 121.8(6)
C2 C3 C4 123.1(8)
C5 C4 C3 117.6(7)
C5 C4 C18 122.3(8)
C3 C4 C18 120.0(8)
C4 C5 C6 121.4(8)
C1 C6 C5 118.9(7)
C1 C6 C7 123.3(7)
C5 C6 C7 117.9(7)
C8 C7 C6 115.6(7)
C9 C8 C13 119.5(7)
C9 C8 C7 118.6(7)
C13 C8 C7 121.9(7)
C8 C9 C10 121.6(8)
C11 C10 C9 117.2(8)
C11 C10 C19 121.2(8)
C9 C10 C19 121.6(8)
C10 C11 C12 124.0(8)
C13 C12 C11 116.5(8)
C13 C12 C20 122.7(7)
C11 C12 C20 120.8(7)
O2 C13 C8 118.8(7)
O2 C13 C12 120.2(7)
C8 C13 C12 121.0(7)
C17 C14 C16 106.4(7)
C17 C14 C15 107.2(7)
C16 C14 C15 109.5(7)
C17 C14 C2 113.4(7)
C16 C14 C2 110.4(6)
C15 C14 C2 109.8(7)
C22 C20 C21 108.1(8)
C22 C20 C12 110.7(7)
C21 C20 C12 112.6(7)
C22 C20 C23 109.2(8)
C21 C20 C23 107.0(8)
C12 C20 C23 109.1(7)
O3 C24 C29 118.0(7)
O3 C24 C25 121.5(7)
C29 C24 C25 120.5(7)
O3 C24 K2 47.4(3)
C29 C24 K2 93.1(5)
C25 C24 K2 127.3(5)
C26 C25 C24 117.3(8)
C26 C25 C37 121.5(7)
C24 C25 C37 121.1(7)
C25 C26 C27 123.4(8)
C28 C27 C26 117.5(7)
C28 C27 C41 122.4(9)
C26 C27 C41 120.2(8)
C27 C28 C29 122.1(8)
C24 C29 C28 119.0(7)
C24 C29 C30 123.6(7)
C28 C29 C30 117.2(7)
C31 C30 C29 115.0(6)
C36 C31 C32 118.8(7)
C36 C31 C30 122.3(7)
C32 C31 C30 118.8(7)
C33 C32 C31 121.0(8)
C32 C33 C34 118.3(8)
C32 C33 C42 121.1(8)
C34 C33 C42 120.6(8)
C35 C34 C33 123.6(8)
C34 C35 C36 116.0(7)
C34 C35 C43 121.2(7)
C36 C35 C43 122.8(7)
O4 C36 C31 118.6(7)
O4 C36 C35 119.3(7)
C31 C36 C35 122.1(7)
C25 C37 C39 112.1(7)
C25 C37 C38 111.1(7)
C39 C37 C38 109.3(8)
C25 C37 C40 111.2(7)
C39 C37 C40 107.3(7)
C38 C37 C40 105.5(7)
C46 C43 C45 110.3(7)
C46 C43 C35 108.7(7)
C45 C43 C35 111.4(7)
C46 C43 C44 106.5(7)
C45 C43 C44 107.6(7)
C35 C43 C44 112.3(7)
C48 C47 O5 115.0(12)
O6 C48 C47 119.6(14)
O6 C48 K2 47.0(7)
C47 C48 K2 81.7(8)
O7 C51 C52 110.8(8)
O8 C52 C51 109.9(8)

loop_
_geom_bond_atom_site_label_1
_geom_bond_atom_site_label_2
_geom_bond_distance
Ti1 O2 1.875(5)
Ti1 O4 1.876(6)
Ti1 O1 1.950(5)
Ti1 O3 1.955(5)
Ti1 K2 3.794(2)
K2 O5 2.724(8)
K2 O3 2.758(6)
K2 O6 2.782(8)
K2 O8 2.788(6)
K2 O1 2.804(6)
K2 O7 2.831(6)
K2 C24 3.495(7)
K2 C48 3.513(15)
O1 C1 1.365(9)
O2 C13 1.358(9)
O3 C24 1.369(9)
O4 C36 1.366(9)
O5 C47 1.422(15)
O5 C49 1.429(15)
O6 C48 1.328(18)
O6 C50 1.436(16)
O7 C53 1.413(11)
O7 C51 1.425(10)
O8 C54 1.410(11)
O8 C52 1.434(11)
C1 C6 1.390(11)
C1 C2 1.407(11)
C2 C3 1.383(10)
C2 C14 1.551(10)
C3 C4 1.400(12)
C4 C5 1.384(12)
C4 C18 1.503(12)
C5 C6 1.415(11)
C6 C7 1.532(11)
C7 C8 1.499(11)
C8 C9 1.388(11)
C8 C13 1.403(11)
C9 C10 1.392(12)
C10 C11 1.387(13)
C10 C19 1.514(12)
C11 C12 1.407(12)
C12 C13 1.403(11)
C12 C20 1.541(12)
C14 C17 1.519(11)
C14 C16 1.541(11)
C14 C15 1.542(11)
C20 C22 1.524(12)
C20 C21 1.528(12)
C20 C23 1.552(13)
C24 C29 1.397(12)
C24 C25 1.405(11)
C25 C26 1.393(11)
C25 C37 1.522(12)
C26 C27 1.400(13)
C27 C28 1.360(12)
C27 C41 1.507(11)
C28 C29 1.408(11)
C29 C30 1.530(11)
C30 C31 1.516(11)
C31 C36 1.391(11)
C31 C32 1.399(11)
C32 C33 1.372(12)
C33 C34 1.395(12)
C33 C42 1.532(11)
C34 C35 1.385(11)
C35 C36 1.410(11)
C35 C43 1.542(12)
C37 C39 1.529(13)
C37 C38 1.545(11)
C37 C40 1.550(12)
C43 C46 1.537(12)
C43 C45 1.538(12)
C43 C44 1.544(12)
C47 C48 1.38(2)
C51 C52 1.471(13)
